data_1550072
loop_
_publ_author_name
'Le Roy, Jennifer J.'
'Cremers, Jonathan'
'Thomlinson, Isabel A.'
'Slota, Michael'
'Myers, William K.'
'Horton, Peter H.'
'Coles, Simon J.'
'Anderson, Harry L.'
'Bogani, Lapo'

_publ_section_title
;
 Tailored homo- and hetero- lanthanide porphyrin dimers: a synthetic
 strategy for integrating multiple spintronic functionalities into a
 single molecule.
;
_journal_issue 45
_journal_name_full 'Chemical science'
_journal_page_first 8474
_journal_page_last 8481
_journal_paper_doi 10.1039/c8sc03762k
_journal_volume 9
_journal_year 2018
_chemical_formula_moiety 'C77 H95 N7 Si2 Zn, 0.5(C H2 Cl2)'
_chemical_formula_sum 'C77.5 H96 Cl N7 Si2 Zn'
_chemical_formula_weight 1282.61
_space_group_crystal_system triclinic
_space_group_IT_number 2
_space_group_name_Hall '-P 1'
_space_group_name_H-M_alt 'P -1'
_symmetry_space_group_name_Hall '-P 1'
_symmetry_space_group_name_H-M 'P -1'
_atom_sites_solution_hydrogens geom
_atom_sites_solution_primary dual
_audit_creation_date 2017-02-14
_audit_creation_method
;
Olex2 1.2-alpha
(compiled 2017.02.06 svn.r3384 for OlexSys, GUI svn.r5312)
;
_audit_update_record
;
2017-07-27 deposited with the CCDC.
2018-10-18 downloaded from the CCDC.
;
_cell_angle_alpha 90.736(2)
_cell_angle_beta 91.970(2)
_cell_angle_gamma 108.933(3)
_cell_formula_units_Z 2
_cell_length_a 13.1710(4)
_cell_length_b 14.3764(4)
_cell_length_c 19.9456(6)
_cell_measurement_reflns_used 19953
_cell_measurement_temperature 100(2)
_cell_measurement_theta_max 27.5160
_cell_measurement_theta_min 2.4800
_cell_volume 3569.14(19)
_computing_cell_refinement 'CrysAlisPro 1.171.39.9g (Rigaku OD, 2015)'
_computing_data_collection 'CrystalClear-SM Expert 3.1 b27 (Rigaku, 2013)'
_computing_data_reduction 'CrysAlisPro 1.171.39.9g (Rigaku OD, 2015)'
_computing_molecular_graphics 'Olex2 (Dolomanov et al., 2009)'
_computing_publication_material 'Olex2 (Dolomanov et al., 2009)'
_computing_structure_refinement 'ShelXL (Sheldrick, 2015)'
_computing_structure_solution 'ShelXT (Sheldrick, 2015)'
_diffrn_ambient_temperature 100(2)
_diffrn_detector 'CCD area detector'
_diffrn_detector_area_resol_mean 28.5714
_diffrn_detector_type 'Rigaku HG Saturn724+ (2x2 bin mode)'
_diffrn_measured_fraction_theta_full 0.997
_diffrn_measured_fraction_theta_max 0.992
_diffrn_measurement_details
;
List of Runs (angles in degrees, time in seconds):

  # Type    Start    End  Width  t~exp~   \w     \q     \k     \f   Frames
#--------------------------------------------------------------------------
  1  \w    -31.00  77.00   1.00   10.00    --  -13.00  72.00-120.00  108
  2  \w    -70.00  23.00   1.00   10.00    --  -13.00 -72.00 120.00   93
  3  \w    -63.00  23.00   1.00   10.00    --  -13.00 -72.00 -60.00   86
  4  \w    -85.00 -10.00   1.00   10.00    --  -13.00   0.00 120.00   75
  5  \w    -15.00   5.00   1.00   10.00    --  -13.00 -54.00 -30.00   20
  6  \w    -31.00  77.00   1.00   10.00    --  -13.00  72.00-150.00  108
  7  \w    -67.00  23.00   1.00   10.00    --  -13.00 -72.00  90.00   90
  8  \w    -65.00   7.00   1.00   10.00    --  -13.00 -72.00 -90.00   72
;
_diffrn_measurement_device 'four-circle \k goniometer'
_diffrn_measurement_device_type
'Rigaku FRE+ equipped with VHF Varimax confocal mirrors and an AFC12 goniometer and HG Saturn 724+ detector'
_diffrn_measurement_method 'profile data from \w-scans'
_diffrn_measurement_specimen_support 'MiTeGen MicroLoop'
_diffrn_orient_matrix_type 'CrysAlisPro convention (1999,Acta A55,543-557)'
_diffrn_orient_matrix_UB_11 -0.0309726000
_diffrn_orient_matrix_UB_12 0.0247817000
_diffrn_orient_matrix_UB_13 0.0165681000
_diffrn_orient_matrix_UB_21 -0.0135431000
_diffrn_orient_matrix_UB_22 0.0167506000
_diffrn_orient_matrix_UB_23 -0.0312786000
_diffrn_orient_matrix_UB_31 -0.0458705000
_diffrn_orient_matrix_UB_32 -0.0427513000
_diffrn_orient_matrix_UB_33 -0.0037543000
_diffrn_radiation_collimation 0.2
_diffrn_radiation_monochromator 'Confocal mirrors, VHF Varimax'
_diffrn_radiation_probe x-ray
_diffrn_radiation_type MoK\a
_diffrn_radiation_wavelength 0.71075
_diffrn_radiation_xray_symbol K-L~3~
_diffrn_reflns_av_R_equivalents 0.0631
_diffrn_reflns_av_unetI/netI 0.0765
_diffrn_reflns_Laue_measured_fraction_full 0.997
_diffrn_reflns_Laue_measured_fraction_max 0.992
_diffrn_reflns_limit_h_max 17
_diffrn_reflns_limit_h_min -17
_diffrn_reflns_limit_k_max 18
_diffrn_reflns_limit_k_min -18
_diffrn_reflns_limit_l_max 25
_diffrn_reflns_limit_l_min -25
_diffrn_reflns_number 57370
_diffrn_reflns_point_group_measured_fraction_full 0.997
_diffrn_reflns_point_group_measured_fraction_max 0.992
_diffrn_reflns_theta_full 25.242
_diffrn_reflns_theta_max 27.485
_diffrn_reflns_theta_min 2.504
_diffrn_source 'Rotating Anode'
_diffrn_source_current 55.0
_diffrn_source_power 2.475
_diffrn_source_target Mo
_diffrn_source_type 'Rigaku FRE+'
_diffrn_source_voltage 45.0
_exptl_absorpt_coefficient_mu 0.462
_exptl_absorpt_correction_T_max 1.00000
_exptl_absorpt_correction_T_min 0.67269
_exptl_absorpt_correction_type multi-scan
_exptl_absorpt_process_details
;
CrysAlisPro 1.171.39.9g (Rigaku Oxford Diffraction, 2015)
Empirical absorption correction using spherical harmonics,
 implemented in SCALE3 ABSPACK scaling algorithm.
;
_exptl_crystal_colour 'iridescent blue-green'
_exptl_crystal_density_diffrn 1.193
_exptl_crystal_description plate
_exptl_crystal_F_000 1370
_exptl_crystal_size_max 0.25
_exptl_crystal_size_mid 0.065
_exptl_crystal_size_min 0.015
_refine_diff_density_max 1.161
_refine_diff_density_min -0.904
_refine_diff_density_rms 0.094
_refine_ls_extinction_method none
_refine_ls_goodness_of_fit_ref 1.035
_refine_ls_hydrogen_treatment constr
_refine_ls_matrix_type full
_refine_ls_number_parameters 897
_refine_ls_number_reflns 16242
_refine_ls_number_restraints 986
_refine_ls_restrained_S_all 1.025
_refine_ls_R_factor_all 0.1224
_refine_ls_R_factor_gt 0.0814
_refine_ls_shift/su_max 0.001
_refine_ls_shift/su_mean 0.000
_refine_ls_structure_factor_coef Fsqd
_refine_ls_weighting_details 'w=1/[\s^2^(Fo^2^)+(0.1010P)^2^+7.1998P] where P=(Fo^2^+2Fc^2^)/3'
_refine_ls_weighting_scheme calc
_refine_ls_wR_factor_gt 0.1989
_refine_ls_wR_factor_ref 0.2218
_reflns_Friedel_coverage 0.000
_reflns_number_gt 11197
_reflns_number_total 16242
_reflns_threshold_expression 'I > 2\s(I)'
_cod_data_source_file c8sc03762k2.cif
_cod_data_source_block P1starZn
_cod_depositor_comments 'Adding full bibliography for 1550065--1550077.cif.'
_cod_original_formula_sum 'C77.50 H96 Cl N7 Si2 Zn'
_cod_database_code 1550072
_shelx_shelxl_version_number 2014/7
_chemical_oxdiff_formula 'C72 H90 N6 Si2 Zn'
_shelx_space_group_comment
;
The symmetry employed for this shelxl refinement is uniquely defined
by the following loop, which should always be used as a source of
symmetry information in preference to the above space-group names.
They are only intended as comments.
;
_reflns_odcompleteness_completeness 99.27
_reflns_odcompleteness_iscentric 1
_reflns_odcompleteness_theta 27.42
_olex2_refinement_description
;
1. Fixed Uiso
 At 1.2 times of:
  All C(H) groups, All C(H,H) groups
 At 1.5 times of:
  All C(H,H,H) groups
2. Restrained distances
 C201-Cl22
 1.7 with sigma of 0.02
 C201-Cl21 \\sim C201-Cl22
 with sigma of 0.02
 C22-Si1 \\sim C34-Si2 \\sim C34-Si2B
 with sigma of 0.02
3. Rigid bond restraints
 C201, Cl21, Cl22
 with sigma for 1-2 distances of 0.01 and sigma for 1-3 distances of 0.01
 N101, C101, C102, C103, C104, C105, N111, C111, C112, C113, C114, C115
 with sigma for 1-2 distances of 0.01 and sigma for 1-3 distances of 0.01
4. Uiso/Uaniso restraints and constraints
Uanis(Si2B) = Uanis(C35B) = Uanis(C36B) = Uanis(C37B) = Uanis(C38B) = Uanis(N6B)
Uanis(C39B) = Uanis(C40B) = Uanis(C41B)
Uanis(C42B) = Uanis(C43B) = Uanis(C44B)
Uanis(C35) = Uanis(C36) = Uanis(C37) = Uanis(C38) = Uanis(N6)
Uanis(C39) = Uanis(C40) = Uanis(C41)
Uanis(C42) = Uanis(C43) = Uanis(C44)
5. Rigid body (RIGU) restrains
 All non-hydrogen atoms
 with sigma for 1-2 distances of 0.004 and sigma for 1-3 distances of 0.004
6. Same fragment restrains
{Si2, C35, C36, C37, C38, N6, C39, C40, C41, C42, C43, C44} sigma for 1-2:
0.02, 1-3: 0.04
as
{Si2B, C35B, C36B, C37B, C38B, N6B, C39B, C40B, C41B, C42B, C43B, C44B}
{N101, C101, C102, C103, C104, C105} sigma for 1-2: 0.02, 1-3: 0.04
as
{N111, C111, C112, C113, C114, C115}
7. Others
 Sof(Si2B)=Sof(C35B)=Sof(H35C)=Sof(H35D)=Sof(C36B)=Sof(H36C)=Sof(H36D)=
 Sof(C37B)=Sof(H37C)=Sof(H37D)=Sof(C38B)=Sof(N6B)=Sof(C39B)=Sof(H39B)=Sof(C40B)=
 Sof(H40D)=Sof(H40E)=Sof(H40F)=Sof(C41B)=Sof(H41D)=Sof(H41E)=Sof(H41F)=
 Sof(C42B)=Sof(H42B)=Sof(C43B)=Sof(H43D)=Sof(H43E)=Sof(H43F)=Sof(C44B)=
 Sof(H44D)=Sof(H44E)=Sof(H44F)=1-FVAR(1)
 Sof(Si2)=Sof(C35)=Sof(H35A)=Sof(H35B)=Sof(C36)=Sof(H36A)=Sof(H36B)=Sof(C37)=
 Sof(H37A)=Sof(H37B)=Sof(C38)=Sof(N6)=Sof(C39)=Sof(H39)=Sof(C40)=Sof(H40A)=
 Sof(H40B)=Sof(H40C)=Sof(C41)=Sof(H41A)=Sof(H41B)=Sof(H41C)=Sof(C42)=Sof(H42)=
 Sof(C43)=Sof(H43A)=Sof(H43B)=Sof(H43C)=Sof(C44)=Sof(H44A)=Sof(H44B)=Sof(H44C)=
 FVAR(1)
 Sof(N111)=Sof(C111)=Sof(H111)=Sof(C112)=Sof(H112)=Sof(C113)=Sof(H113)=
 Sof(C114)=Sof(H114)=Sof(C115)=Sof(H115)=1-FVAR(2)
 Sof(N101)=Sof(C101)=Sof(H101)=Sof(C102)=Sof(H102)=Sof(C103)=Sof(H103)=
 Sof(C104)=Sof(H104)=Sof(C105)=Sof(H105)=FVAR(2)
 Fixed Sof: Cl22(0.5) C201(0.5) H20A(0.5) H20B(0.5) Cl21(0.5)
8.a Ternary CH refined with riding coordinates:
 C30(H30), C27(H27), C39(H39), C42(H42), C39B(H39B), C42B(H42B)
8.b Secondary CH2 refined with riding coordinates:
 C23(H23A,H23B), C24(H24A,H24B), C25(H25A,H25B), C35(H35A,H35B), C36(H36A,
 H36B), C37(H37A,H37B), C201(H20A,H20B), C35B(H35C,H35D), C36B(H36C,H36D),
 C37B(H37C,H37D)
8.c Aromatic/amide H refined with riding coordinates:
 C2(H2), C3(H3), C7(H7), C8(H8), C12(H12), C13(H13), C17(H17), C18(H18),
 C46(H46), C48(H48), C50(H50), C60(H60), C62(H62), C64(H64), C101(H101),
 C102(H102), C103(H103), C104(H104), C105(H105), C111(H111), C112(H112),
 C113(H113), C114(H114), C115(H115)
8.d Idealised Me refined as rotating group:
 C31(H31A,H31B,H31C), C32(H32A,H32B,H32C), C28(H28A,H28B,H28C), C29(H29A,H29B,
 H29C), C40(H40A,H40B,H40C), C41(H41A,H41B,H41C), C43(H43A,H43B,H43C), C44(H44A,
 H44B,H44C), C52(H52A,H52B,H52C), C53(H53A,H53B,H53C), C54(H54A,H54B,H54C),
 C56(H56A,H56B,H56C), C57(H57A,H57B,H57C), C58(H58A,H58B,H58C), C66(H66A,H66B,
 H66C), C67(H67A,H67B,H67C), C68(H68A,H68B,H68C), C70(H70A,H70B,H70C), C71(H71A,
 H71B,H71C), C72(H72A,H72B,H72C), C40B(H40D,H40E,H40F), C41B(H41D,H41E,H41F),
 C43B(H43D,H43E,H43F), C44B(H44D,H44E,H44F)
;
_olex2_diffrn_ambient_temperature_device 'Oxford Cryosystems'
_olex2_submission_special_instructions 'No special instructions were received'
_oxdiff_exptl_absorpt_empirical_details
;
Empirical correction (ABSPACK) includes:
- Absorption correction using spherical harmonics
- Frame scaling
- Detector area scaling
;
_oxdiff_exptl_absorpt_empirical_full_max 1.501
_oxdiff_exptl_absorpt_empirical_full_min 0.584

loop_
_space_group_symop_operation_xyz
'x, y, z'
'-x, -y, -z'

loop_
_atom_site_label
_atom_site_type_symbol
_atom_site_fract_x
_atom_site_fract_y
_atom_site_fract_z
_atom_site_U_iso_or_equiv
_atom_site_adp_type
_atom_site_occupancy
_atom_site_site_symmetry_order
_atom_site_calc_flag
_atom_site_refinement_flags_posn
_atom_site_refinement_flags_adp
_atom_site_refinement_flags_occupancy
_atom_site_disorder_assembly
_atom_site_disorder_group
Zn1 Zn 0.53849(3) 0.70289(3) 0.74053(2) 0.02221(13) Uani 1 1 d . U . . .
N1 N 0.6500(2) 0.6929(2) 0.67321(16) 0.0223(6) Uani 1 1 d . U . . .
N2 N 0.4339(2) 0.5698(2) 0.70341(16) 0.0244(7) Uani 1 1 d . U . . .
N3 N 0.4073(2) 0.7282(2) 0.78249(16) 0.0239(7) Uani 1 1 d . U . . .
N4 N 0.6240(2) 0.8506(2) 0.75319(16) 0.0238(7) Uani 1 1 d . U . . .
C1 C 0.7466(3) 0.7628(3) 0.66096(19) 0.0227(7) Uani 1 1 d . U . . .
C2 C 0.8018(3) 0.7255(3) 0.6118(2) 0.0262(8) Uani 1 1 d . U . . .
H2 H 0.8701 0.7594 0.5948 0.031 Uiso 1 1 calc R . . . .
C3 C 0.7384(3) 0.6330(3) 0.5943(2) 0.0275(8) Uani 1 1 d . U . . .
H3 H 0.7536 0.5897 0.5629 0.033 Uiso 1 1 calc R . . . .
C4 C 0.6430(3) 0.6131(3) 0.6329(2) 0.0233(8) Uani 1 1 d . U . . .
C5 C 0.5556(3) 0.5259(3) 0.6269(2) 0.0232(8) Uani 1 1 d . U . . .
C6 C 0.4582(3) 0.5074(3) 0.6593(2) 0.0248(8) Uani 1 1 d . U . . .
C7 C 0.3677(3) 0.4192(3) 0.6491(2) 0.0294(9) Uani 1 1 d . U . . .
H7 H 0.3638 0.3642 0.6210 0.035 Uiso 1 1 calc R . . . .
C8 C 0.2888(3) 0.4298(3) 0.6874(2) 0.0301(9) Uani 1 1 d . U . . .
H8 H 0.2189 0.3835 0.6910 0.036 Uiso 1 1 calc R . . . .
C9 C 0.3305(3) 0.5240(3) 0.7217(2) 0.0258(8) Uani 1 1 d . U . . .
C10 C 0.2718(3) 0.5641(3) 0.7648(2) 0.0265(8) Uani 1 1 d . U . . .
C11 C 0.3080(3) 0.6596(3) 0.7924(2) 0.0251(8) Uani 1 1 d . U . . .
C12 C 0.2491(3) 0.7014(3) 0.8357(2) 0.0290(8) Uani 1 1 d . U . . .
H12 H 0.1790 0.6693 0.8508 0.035 Uiso 1 1 calc R . . . .
C13 C 0.3110(3) 0.7948(3) 0.8512(2) 0.0289(8) Uani 1 1 d . U . . .
H13 H 0.2928 0.8410 0.8787 0.035 Uiso 1 1 calc R . . . .
C14 C 0.4104(3) 0.8105(3) 0.8176(2) 0.0248(8) Uani 1 1 d . U . . .
C15 C 0.4967(3) 0.8989(3) 0.8215(2) 0.0264(8) Uani 1 1 d . U . . .
C16 C 0.5959(3) 0.9174(3) 0.7907(2) 0.0280(8) Uani 1 1 d . U . . .
C17 C 0.6817(3) 1.0099(3) 0.7940(2) 0.0370(10) Uani 1 1 d . U . . .
H17 H 0.6822 1.0683 0.8171 0.044 Uiso 1 1 calc R . . . .
C18 C 0.7614(3) 0.9976(3) 0.7580(2) 0.0331(9) Uani 1 1 d . U . . .
H18 H 0.8292 1.0457 0.7514 0.040 Uiso 1 1 calc R . . . .
C19 C 0.7251(3) 0.8987(3) 0.7316(2) 0.0261(8) Uani 1 1 d . U . . .
C20 C 0.7839(3) 0.8582(3) 0.6886(2) 0.0238(8) Uani 1 1 d . U . . .
C21 C 0.5647(3) 0.4494(3) 0.5834(2) 0.0267(8) Uani 1 1 d . U . . .
C22 C 0.5734(3) 0.3838(3) 0.5487(2) 0.0294(9) Uani 1 1 d D U . . .
Si1 Si 0.59886(8) 0.28308(8) 0.50170(6) 0.0278(3) Uani 1 1 d D U . . .
C23 C 0.7048(3) 0.3401(3) 0.4400(2) 0.0365(10) Uani 1 1 d . U . . .
H23A H 0.7485 0.2964 0.4335 0.044 Uiso 1 1 calc R . . . .
H23B H 0.6691 0.3446 0.3962 0.044 Uiso 1 1 calc R . . . .
C24 C 0.7787(3) 0.4416(3) 0.4615(2) 0.0365(10) Uani 1 1 d . U . . .
H24A H 0.8028 0.4399 0.5089 0.044 Uiso 1 1 calc R . . . .
H24B H 0.7377 0.4883 0.4590 0.044 Uiso 1 1 calc R . . . .
C25 C 0.8779(3) 0.4798(3) 0.4188(2) 0.0354(10) Uani 1 1 d . U . . .
H25A H 0.8549 0.4752 0.3707 0.042 Uiso 1 1 calc R . . . .
H25B H 0.9160 0.5499 0.4306 0.042 Uiso 1 1 calc R . . . .
C26 C 0.9511(3) 0.4226(3) 0.4298(2) 0.0361(10) Uani 1 1 d . U . . .
N5 N 1.0077(3) 0.3783(3) 0.4412(2) 0.0489(10) Uani 1 1 d . U . . .
C30 C 0.4731(3) 0.2095(3) 0.4543(2) 0.0345(9) Uani 1 1 d . U . . .
H30 H 0.4475 0.2580 0.4293 0.041 Uiso 1 1 calc R . . . .
C31 C 0.4913(4) 0.1393(3) 0.4008(2) 0.0421(11) Uani 1 1 d . U . . .
H31A H 0.5464 0.1766 0.3706 0.063 Uiso 1 1 calc GR . . . .
H31B H 0.4240 0.1077 0.3749 0.063 Uiso 1 1 calc GR . . . .
H31C H 0.5151 0.0889 0.4227 0.063 Uiso 1 1 calc GR . . . .
C32 C 0.3815(3) 0.1548(4) 0.4984(3) 0.0437(11) Uani 1 1 d . U . . .
H32A H 0.4008 0.1036 0.5225 0.066 Uiso 1 1 calc GR . . . .
H32B H 0.3163 0.1245 0.4704 0.066 Uiso 1 1 calc GR . . . .
H32C H 0.3687 0.2012 0.5308 0.066 Uiso 1 1 calc GR . . . .
C27 C 0.6529(3) 0.2139(3) 0.5647(2) 0.0355(9) Uani 1 1 d . U . . .
H27 H 0.7279 0.2566 0.5770 0.043 Uiso 1 1 calc R . . . .
C28 C 0.5939(5) 0.1943(4) 0.6295(3) 0.0571(14) Uani 1 1 d . U . . .
H28A H 0.5871 0.2558 0.6473 0.086 Uiso 1 1 calc GR . . . .
H28B H 0.6342 0.1682 0.6623 0.086 Uiso 1 1 calc GR . . . .
H28C H 0.5222 0.1462 0.6210 0.086 Uiso 1 1 calc GR . . . .
C29 C 0.6617(4) 0.1181(3) 0.5353(3) 0.0482(12) Uani 1 1 d . U . . .
H29A H 0.5898 0.0732 0.5227 0.072 Uiso 1 1 calc GR . . . .
H29B H 0.6958 0.0874 0.5689 0.072 Uiso 1 1 calc GR . . . .
H29C H 0.7052 0.1324 0.4955 0.072 Uiso 1 1 calc GR . . . .
C33 C 0.4828(3) 0.9805(3) 0.8584(2) 0.0324(9) Uani 1 1 d . U . . .
C34 C 0.4728(4) 1.0498(4) 0.8875(2) 0.0408(10) Uani 1 1 d D U . . .
Si2 Si 0.4679(2) 1.16959(17) 0.92099(13) 0.0329(6) Uani 0.689(5) 1 d D U P A 1
C35 C 0.3337(10) 1.1447(11) 0.9575(6) 0.1010(19) Uani 0.689(5) 1 d D U P A 1
H35A H 0.3252 1.2079 0.9715 0.121 Uiso 0.689(5) 1 calc R . P A 1
H35B H 0.2774 1.1137 0.9225 0.121 Uiso 0.689(5) 1 calc R . P A 1
C36 C 0.3173(10) 1.0787(11) 1.0169(6) 0.1010(19) Uani 0.689(5) 1 d D U P A 1
H36A H 0.3348 1.0187 1.0050 0.121 Uiso 0.689(5) 1 calc R . P A 1
H36B H 0.3663 1.1132 1.0547 0.121 Uiso 0.689(5) 1 calc R . P A 1
C37 C 0.2033(9) 1.0503(10) 1.0380(6) 0.1010(19) Uani 0.689(5) 1 d D U P A 1
H37A H 0.1966 1.0154 1.0810 0.121 Uiso 0.689(5) 1 calc R . P A 1
H37B H 0.1835 1.1104 1.0454 0.121 Uiso 0.689(5) 1 calc R . P A 1
C38 C 0.1321(10) 0.9889(11) 0.9887(6) 0.1010(19) Uani 0.689(5) 1 d D U P A 1
N6 N 0.0595(8) 0.9292(8) 0.9486(5) 0.1010(19) Uani 0.689(5) 1 d D U P A 1
C39 C 0.5773(7) 1.2157(8) 0.9881(5) 0.0415(10) Uani 0.689(5) 1 d D U P A 1
H39 H 0.5621 1.1644 1.0231 0.050 Uiso 0.689(5) 1 calc R . P A 1
C40 C 0.5700(6) 1.3090(5) 1.0222(3) 0.0415(10) Uani 0.689(5) 1 d D U P A 1
H40A H 0.5856 1.3621 0.9900 0.062 Uiso 0.689(5) 1 calc GR . P A 1
H40B H 0.6223 1.3281 1.0602 0.062 Uiso 0.689(5) 1 calc GR . P A 1
H40C H 0.4975 1.2964 1.0384 0.062 Uiso 0.689(5) 1 calc GR . P A 1
C41 C 0.6884(6) 1.2258(5) 0.9637(4) 0.0415(10) Uani 0.689(5) 1 d D U P A 1
H41A H 0.6877 1.1632 0.9434 0.062 Uiso 0.689(5) 1 calc GR . P A 1
H41B H 0.7406 1.2433 1.0018 0.062 Uiso 0.689(5) 1 calc GR . P A 1
H41C H 0.7084 1.2773 0.9304 0.062 Uiso 0.689(5) 1 calc GR . P A 1
C42 C 0.4923(9) 1.2624(8) 0.8509(5) 0.0773(17) Uani 0.689(5) 1 d D U P A 1
H42 H 0.5457 1.3240 0.8707 0.093 Uiso 0.689(5) 1 calc R . P A 1
C43 C 0.5444(9) 1.2362(8) 0.7926(5) 0.0773(17) Uani 0.689(5) 1 d D U P A 1
H43A H 0.6043 1.2146 0.8082 0.116 Uiso 0.689(5) 1 calc GR . P A 1
H43B H 0.5715 1.2938 0.7645 0.116 Uiso 0.689(5) 1 calc GR . P A 1
H43C H 0.4919 1.1829 0.7663 0.116 Uiso 0.689(5) 1 calc GR . P A 1
C44 C 0.4000(9) 1.2903(8) 0.8300(5) 0.0773(17) Uani 0.689(5) 1 d D U P A 1
H44A H 0.3485 1.2358 0.8042 0.116 Uiso 0.689(5) 1 calc GR . P A 1
H44B H 0.4233 1.3484 0.8020 0.116 Uiso 0.689(5) 1 calc GR . P A 1
H44C H 0.3659 1.3056 0.8697 0.116 Uiso 0.689(5) 1 calc GR . P A 1
C45 C 0.1623(3) 0.4996(3) 0.7802(2) 0.0268(8) Uani 1 1 d . U . . .
C46 C 0.1490(3) 0.4108(3) 0.8112(2) 0.0284(8) Uani 1 1 d . U . . .
H46 H 0.2105 0.3931 0.8233 0.034 Uiso 1 1 calc R . . . .
C47 C 0.0476(3) 0.3472(3) 0.8251(2) 0.0278(8) Uani 1 1 d . U . . .
C48 C -0.0408(3) 0.3760(3) 0.8067(2) 0.0296(9) Uani 1 1 d . U . . .
H48 H -0.1107 0.3329 0.8153 0.035 Uiso 1 1 calc R . . . .
C49 C -0.0311(3) 0.4643(3) 0.7767(2) 0.0284(8) Uani 1 1 d . U . . .
C50 C 0.0710(3) 0.5251(3) 0.7632(2) 0.0260(8) Uani 1 1 d . U . . .
H50 H 0.0793 0.5857 0.7419 0.031 Uiso 1 1 calc R . . . .
C51 C 0.0369(3) 0.2484(3) 0.8576(2) 0.0364(10) Uani 1 1 d . U . . .
C52 C 0.1087(4) 0.2655(4) 0.9216(3) 0.0530(13) Uani 1 1 d . U . . .
H52A H 0.1840 0.2949 0.9101 0.080 Uiso 1 1 calc GR . . . .
H52B H 0.0989 0.2026 0.9432 0.080 Uiso 1 1 calc GR . . . .
H52C H 0.0891 0.3101 0.9523 0.080 Uiso 1 1 calc GR . . . .
C53 C 0.0723(4) 0.1841(4) 0.8072(3) 0.0494(12) Uani 1 1 d . U . . .
H53A H 0.0246 0.1714 0.7669 0.074 Uiso 1 1 calc GR . . . .
H53B H 0.0685 0.1216 0.8277 0.074 Uiso 1 1 calc GR . . . .
H53C H 0.1462 0.2184 0.7949 0.074 Uiso 1 1 calc GR . . . .
C54 C -0.0783(4) 0.1935(4) 0.8764(3) 0.0469(12) Uani 1 1 d . U . . .
H54A H -0.1002 0.2320 0.9105 0.070 Uiso 1 1 calc GR . . . .
H54B H -0.0821 0.1293 0.8942 0.070 Uiso 1 1 calc GR . . . .
H54C H -0.1263 0.1841 0.8364 0.070 Uiso 1 1 calc GR . . . .
C55 C -0.1324(3) 0.4902(3) 0.7551(2) 0.0362(10) Uani 1 1 d . U . . .
C56 C -0.1788(4) 0.4339(4) 0.6902(3) 0.0562(14) Uani 1 1 d . U . . .
H56A H -0.1274 0.4564 0.6547 0.084 Uiso 1 1 calc GR . . . .
H56B H -0.2460 0.4455 0.6773 0.084 Uiso 1 1 calc GR . . . .
H56C H -0.1929 0.3634 0.6967 0.084 Uiso 1 1 calc GR . . . .
C57 C -0.2154(4) 0.4611(5) 0.8091(3) 0.0727(19) Uani 1 1 d . U . . .
H57A H -0.2411 0.3894 0.8128 0.109 Uiso 1 1 calc GR . . . .
H57B H -0.2760 0.4839 0.7970 0.109 Uiso 1 1 calc GR . . . .
H57C H -0.1825 0.4914 0.8522 0.109 Uiso 1 1 calc GR . . . .
C58 C -0.1073(4) 0.5999(4) 0.7448(3) 0.0432(11) Uani 1 1 d . U . . .
H58A H -0.0685 0.6366 0.7847 0.065 Uiso 1 1 calc GR . . . .
H58B H -0.1745 0.6144 0.7372 0.065 Uiso 1 1 calc GR . . . .
H58C H -0.0628 0.6195 0.7057 0.065 Uiso 1 1 calc GR . . . .
C59 C 0.8923(3) 0.9234(3) 0.67037(19) 0.0240(8) Uani 1 1 d . U . . .
C60 C 0.9016(3) 1.0068(3) 0.63283(19) 0.0232(8) Uani 1 1 d . U . . .
H60 H 0.8385 1.0202 0.6183 0.028 Uiso 1 1 calc R . . . .
C61 C 1.0018(3) 1.0708(3) 0.61617(19) 0.0219(7) Uani 1 1 d . U . . .
C62 C 1.0924(3) 1.0474(3) 0.63701(19) 0.0241(8) Uani 1 1 d . U . . .
H62 H 1.1612 1.0903 0.6261 0.029 Uiso 1 1 calc R . . . .
C63 C 1.0860(3) 0.9639(3) 0.67311(19) 0.0241(8) Uani 1 1 d . U . . .
C64 C 0.9847(3) 0.9030(3) 0.6901(2) 0.0266(8) Uani 1 1 d . U . . .
H64 H 0.9789 0.8464 0.7158 0.032 Uiso 1 1 calc R . . . .
C65 C 1.0078(3) 1.1618(3) 0.5746(2) 0.0252(8) Uani 1 1 d . U . . .
C66 C 0.9522(3) 1.2253(3) 0.6111(2) 0.0316(9) Uani 1 1 d . U . . .
H66A H 0.8781 1.1855 0.6196 0.047 Uiso 1 1 calc GR . . . .
H66B H 0.9519 1.2808 0.5831 0.047 Uiso 1 1 calc GR . . . .
H66C H 0.9911 1.2503 0.6538 0.047 Uiso 1 1 calc GR . . . .
C67 C 1.1239(3) 1.2251(3) 0.5639(2) 0.0294(9) Uani 1 1 d . U . . .
H67A H 1.1619 1.2451 0.6075 0.044 Uiso 1 1 calc GR . . . .
H67B H 1.1245 1.2837 0.5392 0.044 Uiso 1 1 calc GR . . . .
H67C H 1.1597 1.1871 0.5382 0.044 Uiso 1 1 calc GR . . . .
C68 C 0.9530(3) 1.1271(3) 0.5055(2) 0.0315(9) Uani 1 1 d . U . . .
H68A H 0.9914 1.0891 0.4822 0.047 Uiso 1 1 calc GR . . . .
H68B H 0.9542 1.1844 0.4790 0.047 Uiso 1 1 calc GR . . . .
H68C H 0.8785 1.0858 0.5110 0.047 Uiso 1 1 calc GR . . . .
C69 C 1.1868(3) 0.9410(3) 0.6977(2) 0.0311(9) Uani 1 1 d . U . . .
C70 C 1.2862(4) 1.0005(4) 0.6606(3) 0.0572(15) Uani 1 1 d . U . . .
H70A H 1.2728 0.9875 0.6122 0.086 Uiso 1 1 calc GR . . . .
H70B H 1.3480 0.9812 0.6756 0.086 Uiso 1 1 calc GR . . . .
H70C H 1.3013 1.0708 0.6703 0.086 Uiso 1 1 calc GR . . . .
C71 C 1.2051(4) 0.9692(4) 0.7724(2) 0.0450(11) Uani 1 1 d . U . . .
H71A H 1.2102 1.0383 0.7788 0.067 Uiso 1 1 calc GR . . . .
H71B H 1.2720 0.9599 0.7890 0.067 Uiso 1 1 calc GR . . . .
H71C H 1.1448 0.9274 0.7972 0.067 Uiso 1 1 calc GR . . . .
C72 C 1.1724(4) 0.8321(3) 0.6873(3) 0.0423(11) Uani 1 1 d . U . . .
H72A H 1.1119 0.7928 0.7130 0.063 Uiso 1 1 calc GR . . . .
H72B H 1.2380 0.8195 0.7027 0.063 Uiso 1 1 calc GR . . . .
H72C H 1.1579 0.8142 0.6395 0.063 Uiso 1 1 calc GR . . . .
N101 N 0.5936(15) 0.6585(16) 0.8322(12) 0.029(4) Uani 0.43(3) 1 d D U P B 1
C101 C 0.6968(17) 0.685(2) 0.8543(13) 0.084(9) Uani 0.43(3) 1 d D U P B 1
H101 H 0.7497 0.7271 0.8273 0.100 Uiso 0.43(3) 1 calc R . P B 1
C102 C 0.7303(17) 0.6548(19) 0.9142(13) 0.093(10) Uani 0.43(3) 1 d D U P B 1
H102 H 0.7998 0.6884 0.9334 0.111 Uiso 0.43(3) 1 calc R . P B 1
C103 C 0.6639(15) 0.5776(13) 0.9448(8) 0.043(4) Uani 0.43(3) 1 d D U P B 1
H103 H 0.6843 0.5553 0.9862 0.051 Uiso 0.43(3) 1 calc R . P B 1
C104 C 0.5658(14) 0.5324(12) 0.9140(8) 0.044(4) Uani 0.43(3) 1 d D U P B 1
H104 H 0.5160 0.4771 0.9336 0.053 Uiso 0.43(3) 1 calc R . P B 1
C105 C 0.5390(12) 0.5678(12) 0.8536(9) 0.038(3) Uani 0.43(3) 1 d D U P B 1
H105 H 0.4804 0.5269 0.8265 0.046 Uiso 0.43(3) 1 calc R . P B 1
Cl22 Cl 0.0129(4) 0.6301(5) 0.9450(2) 0.137(2) Uani 0.5 1 d D U P C -1
C201 C 0.074(2) 0.5617(12) 1.0008(10) 0.147(6) Uani 0.5 1 d D U P C -1
H20A H 0.1218 0.5332 0.9762 0.177 Uiso 0.5 1 calc R . P C -1
H20B H 0.1159 0.6038 1.0386 0.177 Uiso 0.5 1 calc R . P C -1
Cl21 Cl -0.0405(13) 0.4685(6) 1.0289(6) 0.272(7) Uani 0.5 1 d D U P C -1
Si2B Si 0.4375(7) 1.1447(7) 0.9324(5) 0.082(2) Uani 0.311(5) 1 d D U P A 2
C35B C 0.5622(15) 1.217(3) 0.9806(13) 0.082(2) Uani 0.311(5) 1 d D U P A 2
H35C H 0.5480 1.2712 1.0051 0.098 Uiso 0.311(5) 1 calc R . P A 2
H35D H 0.5790 1.1735 1.0145 0.098 Uiso 0.311(5) 1 calc R . P A 2
C36B C 0.6570(14) 1.2582(17) 0.9405(12) 0.082(2) Uani 0.311(5) 1 d D U P A 2
H36C H 0.6727 1.2045 0.9159 0.098 Uiso 0.311(5) 1 calc R . P A 2
H36D H 0.6422 1.3030 0.9071 0.098 Uiso 0.311(5) 1 calc R . P A 2
C37B C 0.7497(14) 1.3120(16) 0.9831(12) 0.082(2) Uani 0.311(5) 1 d D U P A 2
H37C H 0.7656 1.2668 1.0158 0.098 Uiso 0.311(5) 1 calc R . P A 2
H37D H 0.8131 1.3382 0.9553 0.098 Uiso 0.311(5) 1 calc R . P A 2
C38B C 0.7301(17) 1.3909(15) 1.0181(12) 0.082(2) Uani 0.311(5) 1 d D U P A 2
N6B N 0.7175(14) 1.4643(13) 1.0497(10) 0.082(2) Uani 0.311(5) 1 d D U P A 2
C39B C 0.4042(14) 1.2172(11) 0.8604(8) 0.068(3) Uani 0.311(5) 1 d D U P A 2
H39B H 0.3262 1.1829 0.8495 0.082 Uiso 0.311(5) 1 calc R . P A 2
C40B C 0.4118(14) 1.3258(11) 0.8735(12) 0.068(3) Uani 0.311(5) 1 d D U P A 2
H40D H 0.4151 1.3392 0.9220 0.102 Uiso 0.311(5) 1 calc GR . P A 2
H40E H 0.3483 1.3374 0.8531 0.102 Uiso 0.311(5) 1 calc GR . P A 2
H40F H 0.4766 1.3694 0.8537 0.102 Uiso 0.311(5) 1 calc GR . P A 2
C41B C 0.4586(14) 1.2177(13) 0.7926(9) 0.068(3) Uani 0.311(5) 1 d D U P A 2
H41D H 0.5215 1.2770 0.7906 0.102 Uiso 0.311(5) 1 calc GR . P A 2
H41E H 0.4074 1.2169 0.7556 0.102 Uiso 0.311(5) 1 calc GR . P A 2
H41F H 0.4812 1.1593 0.7888 0.102 Uiso 0.311(5) 1 calc GR . P A 2
C42B C 0.3208(16) 1.1009(19) 0.9874(11) 0.103(5) Uani 0.311(5) 1 d D U P A 2
H42B H 0.3496 1.0528 1.0104 0.123 Uiso 0.311(5) 1 calc R . P A 2
C43B C 0.2293(15) 1.0232(18) 0.9547(13) 0.103(5) Uani 0.311(5) 1 d D U P A 2
H43D H 0.2140 0.9628 0.9803 0.154 Uiso 0.311(5) 1 calc GR . P A 2
H43E H 0.2472 1.0105 0.9089 0.154 Uiso 0.311(5) 1 calc GR . P A 2
H43F H 0.1659 1.0448 0.9531 0.154 Uiso 0.311(5) 1 calc GR . P A 2
C44B C 0.3094(18) 1.147(2) 1.0484(12) 0.103(5) Uani 0.311(5) 1 d D U P A 2
H44D H 0.3794 1.1931 1.0640 0.154 Uiso 0.311(5) 1 calc GR . P A 2
H44E H 0.2824 1.0973 1.0822 0.154 Uiso 0.311(5) 1 calc GR . P A 2
H44F H 0.2586 1.1834 1.0412 0.154 Uiso 0.311(5) 1 calc GR . P A 2
N111 N 0.6056(11) 0.6490(13) 0.8255(9) 0.028(3) Uani 0.57(3) 1 d D U P B 2
C111 C 0.7025(10) 0.7055(13) 0.8514(7) 0.045(3) Uani 0.57(3) 1 d D U P B 2
H111 H 0.7390 0.7642 0.8291 0.055 Uiso 0.57(3) 1 calc R . P B 2
C112 C 0.7510(15) 0.6834(17) 0.9077(8) 0.070(4) Uani 0.57(3) 1 d D U P B 2
H112 H 0.8214 0.7239 0.9214 0.084 Uiso 0.57(3) 1 calc R . P B 2
C113 C 0.700(2) 0.6052(18) 0.9437(9) 0.093(6) Uani 0.57(3) 1 d D U P B 2
H113 H 0.7354 0.5833 0.9796 0.112 Uiso 0.57(3) 1 calc R . P B 2
C114 C 0.594(2) 0.559(2) 0.9253(10) 0.122(9) Uani 0.57(3) 1 d D U P B 2
H114 H 0.5522 0.5067 0.9518 0.146 Uiso 0.57(3) 1 calc R . P B 2
C115 C 0.5465(14) 0.5859(16) 0.8685(10) 0.081(7) Uani 0.57(3) 1 d D U P B 2
H115 H 0.4709 0.5590 0.8605 0.097 Uiso 0.57(3) 1 calc R . P B 2

loop_
_atom_site_aniso_label
_atom_site_aniso_U_11
_atom_site_aniso_U_22
_atom_site_aniso_U_33
_atom_site_aniso_U_23
_atom_site_aniso_U_13
_atom_site_aniso_U_12
Zn1 0.0154(2) 0.0205(2) 0.0307(3) -0.00102(17) 0.00321(16) 0.00557(16)
N1 0.0160(14) 0.0192(14) 0.0325(17) 0.0004(12) 0.0034(12) 0.0063(11)
N2 0.0167(14) 0.0209(15) 0.0341(17) -0.0007(13) 0.0032(12) 0.0039(12)
N3 0.0156(14) 0.0211(15) 0.0346(18) -0.0023(13) 0.0033(12) 0.0052(12)
N4 0.0170(14) 0.0218(15) 0.0324(17) -0.0037(13) 0.0027(12) 0.0061(12)
C1 0.0151(16) 0.0233(17) 0.0314(19) 0.0008(14) 0.0013(14) 0.0083(13)
C2 0.0201(17) 0.0253(18) 0.035(2) 0.0013(16) 0.0071(15) 0.0100(15)
C3 0.0216(18) 0.0258(19) 0.038(2) 0.0017(16) 0.0073(16) 0.0112(15)
C4 0.0199(16) 0.0206(16) 0.033(2) 0.0012(14) 0.0035(14) 0.0103(13)
C5 0.0163(16) 0.0211(17) 0.033(2) -0.0005(15) 0.0021(14) 0.0074(13)
C6 0.0200(16) 0.0196(17) 0.035(2) 0.0007(15) 0.0038(15) 0.0068(14)
C7 0.0211(18) 0.0233(18) 0.043(2) -0.0053(17) 0.0051(16) 0.0063(15)
C8 0.0195(17) 0.0250(19) 0.043(2) -0.0051(17) 0.0044(16) 0.0038(15)
C9 0.0165(16) 0.0246(18) 0.036(2) -0.0002(16) 0.0024(14) 0.0065(14)
C10 0.0158(16) 0.0269(18) 0.037(2) 0.0021(16) 0.0020(15) 0.0072(14)
C11 0.0169(16) 0.0278(18) 0.033(2) 0.0008(15) 0.0046(14) 0.0094(14)
C12 0.0188(17) 0.032(2) 0.038(2) 0.0020(17) 0.0045(16) 0.0091(15)
C13 0.0255(18) 0.034(2) 0.032(2) -0.0012(17) 0.0043(16) 0.0155(16)
C14 0.0206(17) 0.0254(17) 0.031(2) -0.0011(15) 0.0014(14) 0.0111(14)
C15 0.0238(17) 0.0265(18) 0.031(2) -0.0029(15) 0.0020(15) 0.0110(15)
C16 0.0206(17) 0.0244(18) 0.038(2) -0.0056(16) 0.0031(15) 0.0061(14)
C17 0.027(2) 0.0245(19) 0.056(3) -0.0107(19) 0.0080(19) 0.0033(16)
C18 0.0223(18) 0.0240(19) 0.048(3) -0.0076(17) 0.0086(17) 0.0006(15)
C19 0.0170(16) 0.0236(18) 0.035(2) -0.0028(15) 0.0011(15) 0.0025(14)
C20 0.0181(16) 0.0206(17) 0.034(2) 0.0021(15) 0.0030(14) 0.0071(13)
C21 0.0151(17) 0.0227(18) 0.041(2) 0.0025(16) 0.0051(15) 0.0041(14)
C22 0.0186(18) 0.0220(18) 0.047(2) 0.0012(16) 0.0073(17) 0.0048(15)
Si1 0.0220(5) 0.0220(5) 0.0410(7) -0.0034(5) 0.0046(5) 0.0090(4)
C23 0.032(2) 0.037(2) 0.042(2) -0.0012(19) 0.0062(18) 0.0134(18)
C24 0.033(2) 0.034(2) 0.045(3) 0.0054(19) 0.0118(19) 0.0135(18)
C25 0.036(2) 0.030(2) 0.040(2) 0.0051(18) 0.0055(18) 0.0108(18)
C26 0.031(2) 0.033(2) 0.041(2) 0.0012(19) 0.0102(18) 0.0060(18)
N5 0.040(2) 0.049(2) 0.063(3) 0.010(2) 0.016(2) 0.0194(19)
C30 0.036(2) 0.028(2) 0.043(2) -0.0011(18) -0.0064(18) 0.0166(17)
C31 0.045(3) 0.038(2) 0.041(3) -0.003(2) -0.003(2) 0.010(2)
C32 0.024(2) 0.040(3) 0.064(3) -0.013(2) -0.002(2) 0.0085(19)
C27 0.028(2) 0.031(2) 0.049(2) -0.0020(18) -0.0062(18) 0.0138(17)
C28 0.061(3) 0.057(3) 0.056(3) 0.013(3) -0.001(3) 0.023(3)
C29 0.040(3) 0.034(2) 0.074(3) -0.005(2) -0.017(2) 0.018(2)
C33 0.0241(19) 0.034(2) 0.040(2) -0.0047(18) 0.0019(17) 0.0105(17)
C34 0.033(2) 0.045(2) 0.046(3) -0.011(2) 0.0024(19) 0.0151(19)
Si2 0.0392(14) 0.0301(11) 0.0359(11) -0.0118(8) -0.0004(9) 0.0211(10)
C35 0.086(4) 0.121(5) 0.090(4) 0.021(3) 0.025(3) 0.023(3)
C36 0.086(4) 0.121(5) 0.090(4) 0.021(3) 0.025(3) 0.023(3)
C37 0.086(4) 0.121(5) 0.090(4) 0.021(3) 0.025(3) 0.023(3)
C38 0.086(4) 0.121(5) 0.090(4) 0.021(3) 0.025(3) 0.023(3)
N6 0.086(4) 0.121(5) 0.090(4) 0.021(3) 0.025(3) 0.023(3)
C39 0.051(2) 0.037(2) 0.037(2) -0.0073(17) -0.0057(17) 0.0156(19)
C40 0.051(2) 0.037(2) 0.037(2) -0.0073(17) -0.0057(17) 0.0156(19)
C41 0.051(2) 0.037(2) 0.037(2) -0.0073(17) -0.0057(17) 0.0156(19)
C42 0.093(5) 0.072(4) 0.070(3) 0.020(3) 0.008(3) 0.029(3)
C43 0.093(5) 0.072(4) 0.070(3) 0.020(3) 0.008(3) 0.029(3)
C44 0.093(5) 0.072(4) 0.070(3) 0.020(3) 0.008(3) 0.029(3)
C45 0.0177(16) 0.0277(19) 0.035(2) -0.0010(16) 0.0045(15) 0.0069(14)
C46 0.0178(17) 0.0294(19) 0.038(2) -0.0008(16) 0.0009(15) 0.0077(15)
C47 0.0227(18) 0.0275(19) 0.032(2) -0.0013(16) 0.0021(15) 0.0071(15)
C48 0.0195(18) 0.032(2) 0.036(2) 0.0021(17) 0.0057(16) 0.0065(15)
C49 0.0204(17) 0.035(2) 0.032(2) 0.0012(17) 0.0058(15) 0.0121(15)
C50 0.0203(17) 0.0297(19) 0.029(2) 0.0004(16) 0.0059(15) 0.0094(15)
C51 0.027(2) 0.031(2) 0.049(3) 0.0069(18) 0.0010(18) 0.0070(17)
C52 0.046(3) 0.049(3) 0.058(3) 0.018(2) -0.007(2) 0.007(2)
C53 0.046(3) 0.035(2) 0.070(3) 0.004(2) 0.008(2) 0.016(2)
C54 0.036(2) 0.035(2) 0.064(3) 0.013(2) 0.007(2) 0.0035(19)
C55 0.0181(18) 0.046(2) 0.047(2) 0.0112(19) 0.0054(17) 0.0126(17)
C56 0.042(3) 0.052(3) 0.073(3) 0.003(3) -0.019(2) 0.015(2)
C57 0.042(3) 0.101(5) 0.095(4) 0.049(4) 0.036(3) 0.046(3)
C58 0.032(2) 0.050(3) 0.055(3) 0.002(2) -0.001(2) 0.022(2)
C59 0.0184(16) 0.0237(18) 0.0292(19) -0.0019(15) 0.0034(14) 0.0058(14)
C60 0.0192(16) 0.0195(17) 0.033(2) -0.0021(15) -0.0006(14) 0.0089(14)
C61 0.0202(16) 0.0182(16) 0.0264(18) -0.0043(14) 0.0024(14) 0.0054(13)
C62 0.0174(16) 0.0205(17) 0.032(2) -0.0035(15) 0.0016(14) 0.0034(14)
C63 0.0195(17) 0.0239(18) 0.0291(19) -0.0017(15) -0.0003(14) 0.0077(14)
C64 0.0240(17) 0.0228(18) 0.035(2) 0.0018(16) 0.0018(15) 0.0097(15)
C65 0.0197(17) 0.0220(17) 0.034(2) 0.0024(15) 0.0016(15) 0.0068(14)
C66 0.030(2) 0.025(2) 0.042(2) 0.0029(18) 0.0071(18) 0.0120(17)
C67 0.0247(19) 0.0251(19) 0.039(2) 0.0029(17) 0.0054(16) 0.0088(16)
C68 0.029(2) 0.030(2) 0.034(2) -0.0003(17) 0.0000(16) 0.0079(17)
C69 0.0205(18) 0.035(2) 0.040(2) 0.0045(17) 0.0008(16) 0.0118(16)
C70 0.026(2) 0.070(3) 0.083(4) 0.032(3) 0.012(2) 0.025(2)
C71 0.041(3) 0.052(3) 0.049(3) -0.004(2) -0.013(2) 0.026(2)
C72 0.035(2) 0.043(2) 0.057(3) -0.002(2) -0.003(2) 0.024(2)
N101 0.040(6) 0.034(5) 0.023(5) 0.000(4) 0.011(4) 0.023(5)
C101 0.056(7) 0.101(15) 0.087(11) 0.052(12) -0.009(6) 0.016(7)
C102 0.067(8) 0.089(13) 0.097(12) 0.056(12) -0.029(7) -0.007(9)
C103 0.059(7) 0.033(7) 0.050(6) 0.002(5) 0.006(5) 0.033(5)
C104 0.060(7) 0.041(7) 0.039(6) 0.010(5) 0.007(5) 0.026(5)
C105 0.056(6) 0.040(5) 0.034(6) 0.008(4) 0.015(4) 0.034(5)
Cl22 0.106(3) 0.239(6) 0.096(3) -0.014(4) 0.031(3) 0.095(4)
C201 0.236(14) 0.090(12) 0.094(12) -0.045(8) -0.027(10) 0.030(10)
Cl21 0.433(17) 0.095(5) 0.249(11) -0.022(5) 0.177(11) 0.017(7)
Si2B 0.062(4) 0.083(4) 0.099(5) -0.046(3) 0.008(3) 0.022(3)
C35B 0.062(4) 0.083(4) 0.099(5) -0.046(3) 0.008(3) 0.022(3)
C36B 0.062(4) 0.083(4) 0.099(5) -0.046(3) 0.008(3) 0.022(3)
C37B 0.062(4) 0.083(4) 0.099(5) -0.046(3) 0.008(3) 0.022(3)
C38B 0.062(4) 0.083(4) 0.099(5) -0.046(3) 0.008(3) 0.022(3)
N6B 0.062(4) 0.083(4) 0.099(5) -0.046(3) 0.008(3) 0.022(3)
C39B 0.046(6) 0.049(5) 0.112(7) -0.043(5) -0.014(5) 0.023(5)
C40B 0.046(6) 0.049(5) 0.112(7) -0.043(5) -0.014(5) 0.023(5)
C41B 0.046(6) 0.049(5) 0.112(7) -0.043(5) -0.014(5) 0.023(5)
C42B 0.063(7) 0.117(10) 0.120(9) -0.069(7) 0.017(6) 0.019(6)
C43B 0.063(7) 0.117(10) 0.120(9) -0.069(7) 0.017(6) 0.019(6)
C44B 0.063(7) 0.117(10) 0.120(9) -0.069(7) 0.017(6) 0.019(6)
N111 0.030(4) 0.040(5) 0.026(4) -0.005(3) 0.001(3) 0.029(3)
C111 0.046(5) 0.058(6) 0.045(6) -0.011(4) -0.011(4) 0.035(4)
C112 0.084(8) 0.087(9) 0.055(6) -0.017(5) -0.030(5) 0.055(7)
C113 0.128(10) 0.090(11) 0.064(8) -0.007(6) -0.030(7) 0.042(9)
C114 0.140(10) 0.126(15) 0.075(10) 0.033(10) -0.041(8) 0.013(10)
C115 0.083(7) 0.093(11) 0.046(7) 0.019(8) -0.009(5) 0.003(7)

loop_
_atom_type_symbol
_atom_type_description
_atom_type_scat_dispersion_real
_atom_type_scat_dispersion_imag
_atom_type_scat_source
C C 0.0033 0.0016 'International Tables Vol C Tables 4.2.6.8 and 6.1.1.4'
H H 0.0000 0.0000 'International Tables Vol C Tables 4.2.6.8 and 6.1.1.4'
Cl Cl 0.1484 0.1585 'International Tables Vol C Tables 4.2.6.8 and 6.1.1.4'
N N 0.0061 0.0033 'International Tables Vol C Tables 4.2.6.8 and 6.1.1.4'
Si Si 0.0817 0.0704 'International Tables Vol C Tables 4.2.6.8 and 6.1.1.4'
Zn Zn 0.2839 1.4301 'International Tables Vol C Tables 4.2.6.8 and 6.1.1.4'

loop_
_geom_angle_atom_site_label_1
_geom_angle_atom_site_label_2
_geom_angle_atom_site_label_3
_geom_angle
N1 Zn1 N2 89.56(12)
N1 Zn1 N3 162.38(12)
N1 Zn1 N4 88.30(12)
N1 Zn1 N101 103.5(7)
N1 Zn1 N111 96.6(5)
N2 Zn1 N3 87.69(12)
N2 Zn1 N101 100.8(6)
N2 Zn1 N111 98.4(5)
N3 Zn1 N101 94.1(7)
N3 Zn1 N111 101.0(5)
N4 Zn1 N2 163.00(13)
N4 Zn1 N3 89.26(12)
N4 Zn1 N101 96.1(6)
N4 Zn1 N111 98.6(5)
C1 N1 Zn1 127.4(2)
C4 N1 Zn1 126.2(2)
C4 N1 C1 106.3(3)
C6 N2 Zn1 125.9(2)
C6 N2 C9 106.9(3)
C9 N2 Zn1 127.0(3)
C11 N3 Zn1 127.0(2)
C14 N3 Zn1 125.3(2)
C14 N3 C11 106.5(3)
C16 N4 Zn1 126.4(2)
C16 N4 C19 106.3(3)
C19 N4 Zn1 126.9(2)
N1 C1 C2 109.9(3)
N1 C1 C20 125.7(3)
C20 C1 C2 124.3(3)
C1 C2 H2 126.4
C3 C2 C1 107.2(3)
C3 C2 H2 126.4
C2 C3 H3 126.7
C2 C3 C4 106.7(3)
C4 C3 H3 126.7
N1 C4 C3 109.9(3)
N1 C4 C5 126.0(3)
C5 C4 C3 124.0(3)
C4 C5 C6 125.4(3)
C4 C5 C21 117.8(3)
C6 C5 C21 116.8(3)
N2 C6 C5 126.1(3)
N2 C6 C7 109.9(3)
C5 C6 C7 124.1(4)
C6 C7 H7 126.7
C8 C7 C6 106.7(3)
C8 C7 H7 126.7
C7 C8 H8 126.3
C7 C8 C9 107.3(3)
C9 C8 H8 126.3
N2 C9 C8 109.2(3)
N2 C9 C10 125.8(3)
C10 C9 C8 125.0(3)
C9 C10 C45 116.6(3)
C11 C10 C9 125.1(3)
C11 C10 C45 118.3(3)
N3 C11 C10 125.1(3)
N3 C11 C12 109.3(3)
C10 C11 C12 125.6(3)
C11 C12 H12 126.2
C13 C12 C11 107.7(3)
C13 C12 H12 126.2
C12 C13 H13 126.8
C12 C13 C14 106.3(3)
C14 C13 H13 126.8
N3 C14 C13 110.2(3)
N3 C14 C15 125.8(3)
C15 C14 C13 124.0(4)
C14 C15 C16 126.1(4)
C14 C15 C33 117.8(3)
C16 C15 C33 116.0(4)
N4 C16 C15 125.0(3)
N4 C16 C17 110.2(3)
C15 C16 C17 124.8(4)
C16 C17 H17 126.7
C18 C17 C16 106.6(4)
C18 C17 H17 126.7
C17 C18 H18 126.3
C17 C18 C19 107.4(3)
C19 C18 H18 126.3
N4 C19 C18 109.6(3)
N4 C19 C20 125.6(3)
C20 C19 C18 124.8(3)
C1 C20 C19 124.7(3)
C1 C20 C59 118.1(3)
C19 C20 C59 117.2(3)
C22 C21 C5 177.9(5)
C21 C22 Si1 173.8(4)
C22 Si1 C23 107.60(19)
C22 Si1 C30 109.13(18)
C22 Si1 C27 106.2(2)
C30 Si1 C23 108.7(2)
C30 Si1 C27 115.5(2)
C27 Si1 C23 109.4(2)
Si1 C23 H23A 108.8
Si1 C23 H23B 108.8
H23A C23 H23B 107.7
C24 C23 Si1 113.8(3)
C24 C23 H23A 108.8
C24 C23 H23B 108.8
C23 C24 H24A 108.8
C23 C24 H24B 108.8
C23 C24 C25 113.8(4)
H24A C24 H24B 107.7
C25 C24 H24A 108.8
C25 C24 H24B 108.8
C24 C25 H25A 109.5
C24 C25 H25B 109.5
H25A C25 H25B 108.0
C26 C25 C24 110.9(4)
C26 C25 H25A 109.5
C26 C25 H25B 109.5
N5 C26 C25 177.1(5)
Si1 C30 H30 105.9
C31 C30 Si1 113.4(3)
C31 C30 H30 105.9
C32 C30 Si1 114.3(3)
C32 C30 H30 105.9
C32 C30 C31 110.5(4)
C30 C31 H31A 109.5
C30 C31 H31B 109.5
C30 C31 H31C 109.5
H31A C31 H31B 109.5
H31A C31 H31C 109.5
H31B C31 H31C 109.5
C30 C32 H32A 109.5
C30 C32 H32B 109.5
C30 C32 H32C 109.5
H32A C32 H32B 109.5
H32A C32 H32C 109.5
H32B C32 H32C 109.5
Si1 C27 H27 106.2
C28 C27 Si1 114.8(3)
C28 C27 H27 106.2
C28 C27 C29 110.1(4)
C29 C27 Si1 112.5(3)
C29 C27 H27 106.2
C27 C28 H28A 109.5
C27 C28 H28B 109.5
C27 C28 H28C 109.5
H28A C28 H28B 109.5
H28A C28 H28C 109.5
H28B C28 H28C 109.5
C27 C29 H29A 109.5
C27 C29 H29B 109.5
C27 C29 H29C 109.5
H29A C29 H29B 109.5
H29A C29 H29C 109.5
H29B C29 H29C 109.5
C34 C33 C15 178.1(5)
C33 C34 Si2 170.7(5)
C33 C34 Si2B 171.8(5)
C34 Si2 C35 106.6(5)
C34 Si2 C39 108.1(4)
C34 Si2 C42 109.8(4)
C35 Si2 C39 110.3(6)
C35 Si2 C42 112.7(5)
C39 Si2 C42 109.1(5)
Si2 C35 H35A 108.9
Si2 C35 H35B 108.9
H35A C35 H35B 107.7
C36 C35 Si2 113.3(9)
C36 C35 H35A 108.9
C36 C35 H35B 108.9
C35 C36 H36A 109.5
C35 C36 H36B 109.5
H36A C36 H36B 108.1
C37 C36 C35 110.6(11)
C37 C36 H36A 109.5
C37 C36 H36B 109.5
C36 C37 H37A 109.4
C36 C37 H37B 109.4
H37A C37 H37B 108.0
C38 C37 C36 111.0(11)
C38 C37 H37A 109.4
C38 C37 H37B 109.4
N6 C38 C37 173.8(11)
Si2 C39 H39 106.3
C40 C39 Si2 110.3(6)
C40 C39 H39 106.3
C41 C39 Si2 113.3(6)
C41 C39 H39 106.3
C41 C39 C40 113.8(7)
C39 C40 H40A 109.5
C39 C40 H40B 109.5
C39 C40 H40C 109.5
H40A C40 H40B 109.5
H40A C40 H40C 109.5
H40B C40 H40C 109.5
C39 C41 H41A 109.5
C39 C41 H41B 109.5
C39 C41 H41C 109.5
H41A C41 H41B 109.5
H41A C41 H41C 109.5
H41B C41 H41C 109.5
Si2 C42 H42 105.1
C43 C42 Si2 114.0(7)
C43 C42 H42 105.1
C44 C42 Si2 115.1(7)
C44 C42 H42 105.1
C44 C42 C43 111.1(9)
C42 C43 H43A 109.5
C42 C43 H43B 109.5
C42 C43 H43C 109.5
H43A C43 H43B 109.5
H43A C43 H43C 109.5
H43B C43 H43C 109.5
C42 C44 H44A 109.5
C42 C44 H44B 109.5
C42 C44 H44C 109.5
H44A C44 H44B 109.5
H44A C44 H44C 109.5
H44B C44 H44C 109.5
C46 C45 C10 119.7(3)
C46 C45 C50 118.6(3)
C50 C45 C10 121.8(4)
C45 C46 H46 119.3
C45 C46 C47 121.5(4)
C47 C46 H46 119.3
C46 C47 C48 117.6(4)
C46 C47 C51 119.5(3)
C48 C47 C51 122.9(3)
C47 C48 H48 118.6
C49 C48 C47 122.8(4)
C49 C48 H48 118.6
C48 C49 C50 117.8(4)
C48 C49 C55 120.3(4)
C50 C49 C55 121.7(4)
C45 C50 H50 119.2
C49 C50 C45 121.7(4)
C49 C50 H50 119.2
C47 C51 C53 108.3(4)
C52 C51 C47 109.9(4)
C52 C51 C53 109.7(4)
C54 C51 C47 112.3(4)
C54 C51 C52 107.9(4)
C54 C51 C53 108.7(4)
C51 C52 H52A 109.5
C51 C52 H52B 109.5
C51 C52 H52C 109.5
H52A C52 H52B 109.5
H52A C52 H52C 109.5
H52B C52 H52C 109.5
C51 C53 H53A 109.5
C51 C53 H53B 109.5
C51 C53 H53C 109.5
H53A C53 H53B 109.5
H53A C53 H53C 109.5
H53B C53 H53C 109.5
C51 C54 H54A 109.5
C51 C54 H54B 109.5
C51 C54 H54C 109.5
H54A C54 H54B 109.5
H54A C54 H54C 109.5
H54B C54 H54C 109.5
C56 C55 C49 108.1(4)
C56 C55 C57 109.7(5)
C56 C55 C58 109.7(4)
C57 C55 C49 110.3(4)
C58 C55 C49 112.1(3)
C58 C55 C57 107.0(4)
C55 C56 H56A 109.5
C55 C56 H56B 109.5
C55 C56 H56C 109.5
H56A C56 H56B 109.5
H56A C56 H56C 109.5
H56B C56 H56C 109.5
C55 C57 H57A 109.5
C55 C57 H57B 109.5
C55 C57 H57C 109.5
H57A C57 H57B 109.5
H57A C57 H57C 109.5
H57B C57 H57C 109.5
C55 C58 H58A 109.5
C55 C58 H58B 109.5
C55 C58 H58C 109.5
H58A C58 H58B 109.5
H58A C58 H58C 109.5
H58B C58 H58C 109.5
C60 C59 C20 119.8(3)
C64 C59 C20 121.2(3)
C64 C59 C60 119.0(3)
C59 C60 H60 119.3
C59 C60 C61 121.4(3)
C61 C60 H60 119.3
C60 C61 C65 119.4(3)
C62 C61 C60 117.7(3)
C62 C61 C65 122.9(3)
C61 C62 H62 118.7
C63 C62 C61 122.5(3)
C63 C62 H62 118.7
C62 C63 C64 118.1(3)
C62 C63 C69 121.9(3)
C64 C63 C69 119.9(3)
C59 C64 C63 121.3(4)
C59 C64 H64 119.4
C63 C64 H64 119.4
C66 C65 C61 109.7(3)
C67 C65 C61 111.8(3)
C67 C65 C66 108.1(3)
C67 C65 C68 107.9(3)
C68 C65 C61 108.7(3)
C68 C65 C66 110.6(3)
C65 C66 H66A 109.5
C65 C66 H66B 109.5
C65 C66 H66C 109.5
H66A C66 H66B 109.5
H66A C66 H66C 109.5
H66B C66 H66C 109.5
C65 C67 H67A 109.5
C65 C67 H67B 109.5
C65 C67 H67C 109.5
H67A C67 H67B 109.5
H67A C67 H67C 109.5
H67B C67 H67C 109.5
C65 C68 H68A 109.5
C65 C68 H68B 109.5
C65 C68 H68C 109.5
H68A C68 H68B 109.5
H68A C68 H68C 109.5
H68B C68 H68C 109.5
C70 C69 C63 111.6(3)
C71 C69 C63 107.3(3)
C71 C69 C70 108.7(4)
C72 C69 C63 111.0(3)
C72 C69 C70 108.1(4)
C72 C69 C71 110.1(4)
C69 C70 H70A 109.5
C69 C70 H70B 109.5
C69 C70 H70C 109.5
H70A C70 H70B 109.5
H70A C70 H70C 109.5
H70B C70 H70C 109.5
C69 C71 H71A 109.5
C69 C71 H71B 109.5
C69 C71 H71C 109.5
H71A C71 H71B 109.5
H71A C71 H71C 109.5
H71B C71 H71C 109.5
C69 C72 H72A 109.5
C69 C72 H72B 109.5
C69 C72 H72C 109.5
H72A C72 H72B 109.5
H72A C72 H72C 109.5
H72B C72 H72C 109.5
C101 N101 Zn1 125.0(12)
C101 N101 C105 110.3(15)
C105 N101 Zn1 117.3(13)
N101 C101 H101 118.2
N101 C101 C102 123.7(17)
C102 C101 H101 118.2
C101 C102 H102 120.3
C103 C102 C101 119.5(15)
C103 C102 H102 120.3
C102 C103 H103 121.5
C102 C103 C104 117.0(12)
C104 C103 H103 121.5
C103 C104 H104 120.2
C103 C104 C105 119.6(12)
C105 C104 H104 120.2
N101 C105 C104 122.2(15)
N101 C105 H105 118.9
C104 C105 H105 118.9
Cl22 C201 H20A 111.4
Cl22 C201 H20B 111.4
H20A C201 H20B 109.3
Cl21 C201 Cl22 101.6(13)
Cl21 C201 H20A 111.4
Cl21 C201 H20B 111.4
C34 Si2B C35B 105.1(12)
C34 Si2B C39B 101.6(7)
C34 Si2B C42B 116.0(9)
C35B Si2B C39B 112.0(12)
C35B Si2B C42B 111.8(11)
C42B Si2B C39B 110.0(12)
Si2B C35B H35C 108.4
Si2B C35B H35D 108.4
H35C C35B H35D 107.5
C36B C35B Si2B 115.3(17)
C36B C35B H35C 108.4
C36B C35B H35D 108.4
C35B C36B H36C 109.5
C35B C36B H36D 109.5
H36C C36B H36D 108.1
C37B C36B C35B 110.7(17)
C37B C36B H36C 109.5
C37B C36B H36D 109.5
C36B C37B H37C 109.5
C36B C37B H37D 109.5
H37C C37B H37D 108.1
C38B C37B C36B 110.7(16)
C38B C37B H37C 109.5
C38B C37B H37D 109.5
N6B C38B C37B 177(2)
Si2B C39B H39B 104.1
C40B C39B Si2B 119.0(13)
C40B C39B H39B 104.1
C40B C39B C41B 104.7(14)
C41B C39B Si2B 118.8(11)
C41B C39B H39B 104.1
C39B C40B H40D 109.5
C39B C40B H40E 109.5
C39B C40B H40F 109.5
H40D C40B H40E 109.5
H40D C40B H40F 109.5
H40E C40B H40F 109.5
C39B C41B H41D 109.5
C39B C41B H41E 109.5
C39B C41B H41F 109.5
H41D C41B H41E 109.5
H41D C41B H41F 109.5
H41E C41B H41F 109.5
Si2B C42B H42B 93.4
C43B C42B Si2B 112.6(13)
C43B C42B H42B 93.4
C44B C42B Si2B 125.2(15)
C44B C42B H42B 93.4
C44B C42B C43B 121.2(16)
C42B C43B H43D 109.5
C42B C43B H43E 109.5
C42B C43B H43F 109.5
H43D C43B H43E 109.5
H43D C43B H43F 109.5
H43E C43B H43F 109.5
C42B C44B H44D 109.5
C42B C44B H44E 109.5
C42B C44B H44F 109.5
H44D C44B H44E 109.5
H44D C44B H44F 109.5
H44E C44B H44F 109.5
C111 N111 Zn1 117.9(10)
C115 N111 Zn1 123.5(9)
C115 N111 C111 114.1(12)
N111 C111 H111 118.0
N111 C111 C112 124.0(12)
C112 C111 H111 118.0
C111 C112 H112 119.7
C113 C112 C111 120.6(13)
C113 C112 H112 119.7
C112 C113 H113 122.2
C112 C113 C114 115.6(13)
C114 C113 H113 122.2
C113 C114 H114 119.3
C113 C114 C115 121.4(14)
C115 C114 H114 119.3
N111 C115 C114 120.9(15)
N111 C115 H115 119.6
C114 C115 H115 119.6

loop_
_geom_bond_atom_site_label_1
_geom_bond_atom_site_label_2
_geom_bond_distance
Zn1 N1 2.061(3)
Zn1 N2 2.072(3)
Zn1 N3 2.078(3)
Zn1 N4 2.063(3)
Zn1 N101 2.126(16)
Zn1 N111 2.152(12)
N1 C1 1.373(5)
N1 C4 1.369(5)
N2 C6 1.366(5)
N2 C9 1.371(5)
N3 C11 1.381(5)
N3 C14 1.356(5)
N4 C16 1.360(5)
N4 C19 1.374(5)
C1 C2 1.437(5)
C1 C20 1.397(5)
C2 H2 0.9500
C2 C3 1.355(5)
C3 H3 0.9500
C3 C4 1.446(5)
C4 C5 1.401(5)
C5 C6 1.405(5)
C5 C21 1.429(5)
C6 C7 1.438(5)
C7 H7 0.9500
C7 C8 1.357(5)
C8 H8 0.9500
C8 C9 1.439(5)
C9 C10 1.411(5)
C10 C11 1.397(6)
C10 C45 1.485(5)
C11 C12 1.430(5)
C12 H12 0.9500
C12 C13 1.351(6)
C13 H13 0.9500
C13 C14 1.444(5)
C14 C15 1.403(5)
C15 C16 1.411(5)
C15 C33 1.440(6)
C16 C17 1.438(5)
C17 H17 0.9500
C17 C18 1.348(6)
C18 H18 0.9500
C18 C19 1.432(5)
C19 C20 1.415(5)
C20 C59 1.491(5)
C21 C22 1.201(5)
C22 Si1 1.841(4)
Si1 C23 1.880(4)
Si1 C30 1.868(4)
Si1 C27 1.872(4)
C23 H23A 0.9900
C23 H23B 0.9900
C23 C24 1.514(6)
C24 H24A 0.9900
C24 H24B 0.9900
C24 C25 1.535(6)
C25 H25A 0.9900
C25 H25B 0.9900
C25 C26 1.469(6)
C26 N5 1.147(6)
C30 H30 1.0000
C30 C31 1.536(6)
C30 C32 1.524(6)
C31 H31A 0.9800
C31 H31B 0.9800
C31 H31C 0.9800
C32 H32A 0.9800
C32 H32B 0.9800
C32 H32C 0.9800
C27 H27 1.0000
C27 C28 1.514(7)
C27 C29 1.529(6)
C28 H28A 0.9800
C28 H28B 0.9800
C28 H28C 0.9800
C29 H29A 0.9800
C29 H29B 0.9800
C29 H29C 0.9800
C33 C34 1.192(6)
C34 Si2 1.861(5)
C34 Si2B 1.813(9)
Si2 C35 1.862(12)
Si2 C39 1.879(8)
Si2 C42 1.907(9)
C35 H35A 0.9900
C35 H35B 0.9900
C35 C36 1.504(16)
C36 H36A 0.9900
C36 H36B 0.9900
C36 C37 1.500(15)
C37 H37A 0.9900
C37 H37B 0.9900
C37 C38 1.416(15)
C38 N6 1.299(14)
C39 H39 1.0000
C39 C40 1.528(12)
C39 C41 1.519(11)
C40 H40A 0.9800
C40 H40B 0.9800
C40 H40C 0.9800
C41 H41A 0.9800
C41 H41B 0.9800
C41 H41C 0.9800
C42 H42 1.0000
C42 C43 1.476(13)
C42 C44 1.448(13)
C43 H43A 0.9800
C43 H43B 0.9800
C43 H43C 0.9800
C44 H44A 0.9800
C44 H44B 0.9800
C44 H44C 0.9800
C45 C46 1.389(6)
C45 C50 1.398(5)
C46 H46 0.9500
C46 C47 1.390(5)
C47 C48 1.396(5)
C47 C51 1.536(6)
C48 H48 0.9500
C48 C49 1.381(6)
C49 C50 1.383(5)
C49 C55 1.545(5)
C50 H50 0.9500
C51 C52 1.530(7)
C51 C53 1.539(7)
C51 C54 1.528(6)
C52 H52A 0.9800
C52 H52B 0.9800
C52 H52C 0.9800
C53 H53A 0.9800
C53 H53B 0.9800
C53 H53C 0.9800
C54 H54A 0.9800
C54 H54B 0.9800
C54 H54C 0.9800
C55 C56 1.517(7)
C55 C57 1.525(7)
C55 C58 1.522(6)
C56 H56A 0.9800
C56 H56B 0.9800
C56 H56C 0.9800
C57 H57A 0.9800
C57 H57B 0.9800
C57 H57C 0.9800
C58 H58A 0.9800
C58 H58B 0.9800
C58 H58C 0.9800
C59 C60 1.395(5)
C59 C64 1.388(5)
C60 H60 0.9500
C60 C61 1.396(5)
C61 C62 1.392(5)
C61 C65 1.539(5)
C62 H62 0.9500
C62 C63 1.388(5)
C63 C64 1.394(5)
C63 C69 1.535(5)
C64 H64 0.9500
C65 C66 1.535(5)
C65 C67 1.528(5)
C65 C68 1.533(6)
C66 H66A 0.9800
C66 H66B 0.9800
C66 H66C 0.9800
C67 H67A 0.9800
C67 H67B 0.9800
C67 H67C 0.9800
C68 H68A 0.9800
C68 H68B 0.9800
C68 H68C 0.9800
C69 C70 1.533(6)
C69 C71 1.528(6)
C69 C72 1.525(6)
C70 H70A 0.9800
C70 H70B 0.9800
C70 H70C 0.9800
C71 H71A 0.9800
C71 H71B 0.9800
C71 H71C 0.9800
C72 H72A 0.9800
C72 H72B 0.9800
C72 H72C 0.9800
N101 C101 1.343(15)
N101 C105 1.350(14)
C101 H101 0.9500
C101 C102 1.383(15)
C102 H102 0.9500
C102 C103 1.340(16)
C103 H103 0.9500
C103 C104 1.364(17)
C104 H104 0.9500
C104 C105 1.392(13)
C105 H105 0.9500
Cl22 C201 1.827(15)
C201 H20A 0.9900
C201 H20B 0.9900
C201 Cl21 1.777(19)
Si2B C35B 1.858(19)
Si2B C39B 1.907(16)
Si2B C42B 1.862(16)
C35B H35C 0.9900
C35B H35D 0.9900
C35B C36B 1.47(2)
C36B H36C 0.9900
C36B H36D 0.9900
C36B C37B 1.45(2)
C37B H37C 0.9900
C37B H37D 0.9900
C37B C38B 1.422(18)
C38B N6B 1.282(17)
C39B H39B 1.0000
C39B C40B 1.549(17)
C39B C41B 1.550(18)
C40B H40D 0.9800
C40B H40E 0.9800
C40B H40F 0.9800
C41B H41D 0.9800
C41B H41E 0.9800
C41B H41F 0.9800
C42B H42B 1.0000
C42B C43B 1.48(2)
C42B C44B 1.414(19)
C43B H43D 0.9800
C43B H43E 0.9800
C43B H43F 0.9800
C44B H44D 0.9800
C44B H44E 0.9800
C44B H44F 0.9800
N111 C111 1.352(12)
N111 C115 1.331(13)
C111 H111 0.9500
C111 C112 1.364(12)
C112 H112 0.9500
C112 C113 1.340(17)
C113 H113 0.9500
C113 C114 1.375(17)
C114 H114 0.9500
C114 C115 1.398(14)
C115 H115 0.9500

loop_
_geom_torsion_atom_site_label_1
_geom_torsion_atom_site_label_2
_geom_torsion_atom_site_label_3
_geom_torsion_atom_site_label_4
_geom_torsion
Zn1 N1 C1 C2 178.1(2)
Zn1 N1 C1 C20 -5.4(6)
Zn1 N1 C4 C3 -178.1(2)
Zn1 N1 C4 C5 4.4(6)
Zn1 N2 C6 C5 -5.6(6)
Zn1 N2 C6 C7 175.7(3)
Zn1 N2 C9 C8 -175.9(3)
Zn1 N2 C9 C10 6.8(6)
Zn1 N3 C11 C10 -12.3(6)
Zn1 N3 C11 C12 167.1(3)
Zn1 N3 C14 C13 -167.8(3)
Zn1 N3 C14 C15 12.2(6)
Zn1 N4 C16 C15 -7.5(6)
Zn1 N4 C16 C17 172.8(3)
Zn1 N4 C19 C18 -172.3(3)
Zn1 N4 C19 C20 9.2(6)
Zn1 N101 C101 C102 -180(2)
Zn1 N101 C105 C104 -177.8(13)
Zn1 N111 C111 C112 175.6(12)
Zn1 N111 C115 C114 -175.7(17)
N1 C1 C2 C3 0.1(4)
N1 C1 C20 C19 -2.8(6)
N1 C1 C20 C59 178.9(4)
N1 C4 C5 C6 2.9(7)
N1 C4 C5 C21 -178.2(4)
N2 C6 C7 C8 0.3(5)
N2 C9 C10 C11 4.2(7)
N2 C9 C10 C45 -177.4(4)
N3 C11 C12 C13 0.9(5)
N3 C14 C15 C16 -1.1(7)
N3 C14 C15 C33 176.6(4)
N4 C16 C17 C18 0.0(5)
N4 C19 C20 C1 0.8(7)
N4 C19 C20 C59 179.1(4)
C1 N1 C4 C3 0.4(4)
C1 N1 C4 C5 -177.2(4)
C1 C2 C3 C4 0.2(4)
C1 C20 C59 C60 113.9(4)
C1 C20 C59 C64 -66.2(5)
C2 C1 C20 C19 173.1(4)
C2 C1 C20 C59 -5.2(6)
C2 C3 C4 N1 -0.3(5)
C2 C3 C4 C5 177.3(4)
C3 C4 C5 C6 -174.3(4)
C3 C4 C5 C21 4.6(6)
C4 N1 C1 C2 -0.3(4)
C4 N1 C1 C20 176.2(4)
C4 C5 C6 N2 -2.2(7)
C4 C5 C6 C7 176.3(4)
C5 C6 C7 C8 -178.5(4)
C6 N2 C9 C8 -0.2(4)
C6 N2 C9 C10 -177.5(4)
C6 C7 C8 C9 -0.4(5)
C7 C8 C9 N2 0.4(5)
C7 C8 C9 C10 177.7(4)
C8 C9 C10 C11 -172.7(4)
C8 C9 C10 C45 5.7(6)
C9 N2 C6 C5 178.7(4)
C9 N2 C6 C7 0.0(4)
C9 C10 C11 N3 -1.3(7)
C9 C10 C11 C12 179.5(4)
C9 C10 C45 C46 60.0(5)
C9 C10 C45 C50 -118.9(4)
C10 C11 C12 C13 -179.8(4)
C10 C45 C46 C47 -178.5(4)
C10 C45 C50 C49 179.0(4)
C11 N3 C14 C13 0.2(4)
C11 N3 C14 C15 -179.8(4)
C11 C10 C45 C46 -121.4(4)
C11 C10 C45 C50 59.6(5)
C11 C12 C13 C14 -0.7(5)
C12 C13 C14 N3 0.3(5)
C12 C13 C14 C15 -179.6(4)
C13 C14 C15 C16 178.9(4)
C13 C14 C15 C33 -3.5(6)
C14 N3 C11 C10 180.0(4)
C14 N3 C11 C12 -0.7(4)
C14 C15 C16 N4 -1.5(7)
C14 C15 C16 C17 178.0(4)
C15 C16 C17 C18 -179.6(4)
C16 N4 C19 C18 1.4(5)
C16 N4 C19 C20 -177.1(4)
C16 C17 C18 C19 0.8(5)
C17 C18 C19 N4 -1.4(5)
C17 C18 C19 C20 177.1(4)
C18 C19 C20 C1 -177.5(4)
C18 C19 C20 C59 0.9(6)
C19 N4 C16 C15 178.7(4)
C19 N4 C16 C17 -0.9(5)
C19 C20 C59 C60 -64.6(5)
C19 C20 C59 C64 115.4(4)
C20 C1 C2 C3 -176.4(4)
C20 C59 C60 C61 178.5(3)
C20 C59 C64 C63 180.0(4)
C21 C5 C6 N2 178.8(4)
C21 C5 C6 C7 -2.6(6)
C22 Si1 C23 C24 26.5(4)
C22 Si1 C30 C31 166.4(3)
C22 Si1 C30 C32 -65.7(3)
C22 Si1 C27 C28 44.0(4)
C22 Si1 C27 C29 171.0(3)
Si1 C23 C24 C25 168.6(3)
C23 Si1 C30 C31 49.3(4)
C23 Si1 C30 C32 177.2(3)
C23 Si1 C27 C28 159.9(4)
C23 Si1 C27 C29 -73.1(4)
C23 C24 C25 C26 -68.3(5)
C30 Si1 C23 C24 144.6(3)
C30 Si1 C27 C28 -77.1(4)
C30 Si1 C27 C29 49.9(4)
C27 Si1 C23 C24 -88.5(4)
C27 Si1 C30 C31 -74.1(4)
C27 Si1 C30 C32 53.9(4)
C33 C15 C16 N4 -179.3(4)
C33 C15 C16 C17 0.3(6)
C34 Si2 C35 C36 64.7(11)
C34 Si2 C39 C40 -174.4(5)
C34 Si2 C39 C41 56.7(7)
C34 Si2B C35B C36B 56(3)
C34 Si2B C42B C43B -45(3)
C34 Si2B C42B C44B 147(3)
Si2 C35 C36 C37 -172.3(10)
C35 Si2 C39 C40 -58.1(8)
C35 Si2 C39 C41 172.9(7)
C35 C36 C37 C38 67.5(17)
C39 Si2 C35 C36 -52.5(12)
C42 Si2 C35 C36 -174.8(10)
C42 Si2 C39 C40 66.2(7)
C42 Si2 C39 C41 -62.7(8)
C45 C10 C11 N3 -179.6(4)
C45 C10 C11 C12 1.1(6)
C45 C46 C47 C48 -0.1(6)
C45 C46 C47 C51 178.2(4)
C46 C45 C50 C49 0.0(6)
C46 C47 C48 C49 -0.9(6)
C46 C47 C51 C52 53.3(5)
C46 C47 C51 C53 -66.5(5)
C46 C47 C51 C54 173.5(4)
C47 C48 C49 C50 1.4(6)
C47 C48 C49 C55 177.7(4)
C48 C47 C51 C52 -128.5(4)
C48 C47 C51 C53 111.8(5)
C48 C47 C51 C54 -8.3(6)
C48 C49 C50 C45 -1.0(6)
C48 C49 C55 C56 -77.8(5)
C48 C49 C55 C57 42.1(6)
C48 C49 C55 C58 161.3(4)
C50 C45 C46 C47 0.6(6)
C50 C49 C55 C56 98.4(5)
C50 C49 C55 C57 -141.7(5)
C50 C49 C55 C58 -22.6(6)
C51 C47 C48 C49 -179.1(4)
C55 C49 C50 C45 -177.2(4)
C59 C60 C61 C62 1.5(5)
C59 C60 C61 C65 180.0(3)
C60 C59 C64 C63 -0.1(6)
C60 C61 C62 C63 0.0(6)
C60 C61 C65 C66 57.7(5)
C60 C61 C65 C67 177.6(3)
C60 C61 C65 C68 -63.4(4)
C61 C62 C63 C64 -1.5(6)
C61 C62 C63 C69 -177.9(4)
C62 C61 C65 C66 -123.9(4)
C62 C61 C65 C67 -4.0(5)
C62 C61 C65 C68 115.0(4)
C62 C63 C64 C59 1.5(6)
C62 C63 C69 C70 -17.2(6)
C62 C63 C69 C71 101.9(4)
C62 C63 C69 C72 -137.8(4)
C64 C59 C60 C61 -1.5(6)
C64 C63 C69 C70 166.4(4)
C64 C63 C69 C71 -74.5(5)
C64 C63 C69 C72 45.8(5)
C65 C61 C62 C63 -178.4(4)
C69 C63 C64 C59 178.0(4)
N101 C101 C102 C103 17(5)
C101 N101 C105 C104 31(4)
C101 C102 C103 C104 1(4)
C102 C103 C104 C105 0(3)
C103 C104 C105 N101 -17(3)
C105 N101 C101 C102 -31(5)
Si2B C35B C36B C37B -179(2)
C35B Si2B C42B C43B -165(2)
C35B Si2B C42B C44B 27(4)
C35B C36B C37B C38B -60(3)
C39B Si2B C35B C36B -53(3)
C39B Si2B C42B C43B 70(2)
C39B Si2B C42B C44B -98(3)
C42B Si2B C35B C36B -177(2)
N111 C111 C112 C113 -4(3)
C111 N111 C115 C114 -20(4)
C111 C112 C113 C114 -8(3)
C112 C113 C114 C115 6(3)
C113 C114 C115 N111 9(4)
C115 N111 C111 C112 19(3)
